data_2227580
loop_
_publ_author_name
'Kang, Xin-Ping'
'An, Zhe'
'Kasimu, Rena'

_publ_section_title
;
 Poly[[[[1-ethyl-6,8-difluoro-7-(3-methylpiperazin-1-yl)-4-oxo-1,4-dihydroquinoline-3-carboxylato]cadmium]-\m-benzene-1,4-dicarboxylato]
 trihydrate]
;
_journal_coeditor_code HB5699
_journal_issue 11
_journal_name_full 'Acta Crystallographica Section E'
_journal_page_first m1490
_journal_page_last m1491
_journal_paper_doi 10.1107/S160053681004328X
_journal_volume 66
_journal_year 2010
_chemical_formula_iupac '[Cd (C17 H18 F2 N3 O3) (C8 H4 O4)], 3H2 O'
_chemical_formula_moiety 'C25 H22 Cd F2 N3 O7, 3(H2 O)'
_chemical_formula_sum 'C25 H28 Cd F2 N3 O10'
_chemical_formula_weight 680.90
_chemical_name_systematic
;
Poly[[[[1-ethyl-6,8-difluoro-7-(3-methylpiperazin-1-yl)-4-oxo-1,4-
dihydroquinoline-3-carboxylato]cadmium(II)]-\m-benzene-1,4-dicarboxylato]
trihydrate]
;
_space_group_IT_number 2
_symmetry_cell_setting triclinic
_symmetry_space_group_name_Hall '-P 1'
_symmetry_space_group_name_H-M 'P -1'
_atom_sites_solution_hydrogens geom
_atom_sites_solution_primary direct
_atom_sites_solution_secondary difmap
_audit_creation_method SHELXL97
_cell_angle_alpha 114.1380(10)
_cell_angle_beta 103.4300(10)
_cell_angle_gamma 100.2950(10)
_cell_formula_units_Z 2
_cell_length_a 9.7924(7)
_cell_length_b 11.9788(8)
_cell_length_c 13.3981(9)
_cell_measurement_reflns_used 6498
_cell_measurement_temperature 295(2)
_cell_measurement_theta_max 25.01
_cell_measurement_theta_min 1.77
_cell_volume 1327.00(16)
_computing_cell_refinement 'SAINT-Plus (Bruker, 2001)'
_computing_data_collection 'APEX2 (Bruker, 2004)'
_computing_data_reduction 'SAINT-Plus (Bruker, 2001)'
_computing_molecular_graphics 'SHELXTL (Sheldrick, 2008)'
_computing_publication_material 'SHELXTL (Sheldrick, 2008)'
_computing_structure_refinement 'SHELXL97 (Sheldrick, 2008)'
_computing_structure_solution 'SHELXS97 (Sheldrick, 2008)'
_diffrn_ambient_temperature 295(2)
_diffrn_measured_fraction_theta_full 0.989
_diffrn_measured_fraction_theta_max 0.989
_diffrn_measurement_device_type 'Bruker SMART CCD'
_diffrn_measurement_method \w
_diffrn_radiation_monochromator graphite
_diffrn_radiation_source 'fine-focus sealed tube'
_diffrn_radiation_type MoK\a
_diffrn_radiation_wavelength 0.71073
_diffrn_reflns_av_R_equivalents 0.0135
_diffrn_reflns_av_sigmaI/netI 0.0296
_diffrn_reflns_limit_h_max 11
_diffrn_reflns_limit_h_min -11
_diffrn_reflns_limit_k_max 13
_diffrn_reflns_limit_k_min -14
_diffrn_reflns_limit_l_max 15
_diffrn_reflns_limit_l_min -15
_diffrn_reflns_number 6581
_diffrn_reflns_theta_full 25.01
_diffrn_reflns_theta_max 25.01
_diffrn_reflns_theta_min 1.77
_exptl_absorpt_coefficient_mu 0.900
_exptl_absorpt_correction_T_max 0.855
_exptl_absorpt_correction_T_min 0.762
_exptl_absorpt_correction_type multi-scan
_exptl_absorpt_process_details '(SADABS; Bruker, 2001)'
_exptl_crystal_colour colourless
_exptl_crystal_density_diffrn 1.704
_exptl_crystal_density_method 'not measured'
_exptl_crystal_description prism
_exptl_crystal_F_000 690
_exptl_crystal_size_max 0.32
_exptl_crystal_size_mid 0.24
_exptl_crystal_size_min 0.18
_refine_diff_density_max 1.756
_refine_diff_density_min -0.813
_refine_ls_extinction_method none
_refine_ls_goodness_of_fit_ref 1.106
_refine_ls_hydrogen_treatment constr
_refine_ls_matrix_type full
_refine_ls_number_parameters 372
_refine_ls_number_reflns 4624
_refine_ls_number_restraints 0
_refine_ls_restrained_S_all 1.106
_refine_ls_R_factor_all 0.0513
_refine_ls_R_factor_gt 0.0439
_refine_ls_shift/su_max 0.001
_refine_ls_shift/su_mean 0.000
_refine_ls_structure_factor_coef Fsqd
_refine_ls_weighting_details 'calc w = 1/[\s^2^(Fo^2^)+(0.0770P)^2^+3.3034P] where P=(Fo^2^+2Fc^2^)/3'
_refine_ls_weighting_scheme calc
_refine_ls_wR_factor_gt 0.1247
_refine_ls_wR_factor_ref 0.1351
_reflns_number_gt 4108
_reflns_number_total 4624
_reflns_threshold_expression I>2\s(I)
_cod_data_source_file hb5699.cif
_cod_data_source_block I
_cod_database_code 2227580
_cod_database_fobs_code 2227580

loop_
_symmetry_equiv_pos_as_xyz
'x, y, z'
'-x, -y, -z'

loop_
_atom_site_type_symbol
_atom_site_label
_atom_site_fract_x
_atom_site_fract_y
_atom_site_fract_z
_atom_site_U_iso_or_equiv
_atom_site_adp_type
_atom_site_calc_flag
_atom_site_refinement_flags
_atom_site_occupancy
_atom_site_disorder_assembly
_atom_site_disorder_group
Cd Cd1 0.60296(4) 0.51272(3) 0.66873(3) 0.02772(15) Uani d . 1 . .
F F1 0.7760(5) 0.0511(4) 0.2452(3) 0.0572(10) Uani d . 1 . .
F F2 0.7085(5) -0.1943(3) 0.4378(3) 0.0528(9) Uani d . 1 . .
N N1 0.6840(5) 0.0195(4) 0.6257(4) 0.0319(9) Uani d . 1 . .
N N2 0.7709(6) -0.1778(5) 0.2569(4) 0.0469(12) Uani d . 1 . .
N N3 0.7833(7) -0.4099(5) 0.0884(5) 0.0608(16) Uani d . 1 . .
H H3A 0.8174 -0.4574 0.0387 0.073 Uiso calc R 1 . .
O O1 0.5949(5) 0.4247(4) 0.7917(3) 0.0419(9) Uani d . 1 . .
O O2 0.6845(5) 0.3373(4) 0.8987(3) 0.0499(11) Uani d . 1 . .
O O3 0.6497(5) 0.3294(3) 0.5729(3) 0.0384(9) Uani d . 1 . .
O O4 0.8541(4) 0.6499(4) 0.8163(4) 0.0457(10) Uani d . 1 . .
O O5 0.6668(4) 0.7265(4) 0.8070(4) 0.0501(11) Uani d . 1 . .
O O6 0.3731(4) 0.5173(4) 0.6448(4) 0.0480(10) Uani d . 1 . .
O O7 0.3361(4) 0.4186(4) 0.4565(3) 0.0381(9) Uani d . 1 . .
O O8 1.0201(6) -0.3309(6) 0.0299(5) 0.0805(17) Uani d . 1 . .
H H8A 1.1082 -0.3335 0.0399 0.121 Uiso d R 1 . .
H H8B 0.9839 -0.3370 -0.0370 0.121 Uiso d R 1 . .
O O9 0.4490(9) -0.1577(9) 0.8478(8) 0.147(4) Uani d . 1 . .
H H9A 0.5155 -0.1934 0.8367 0.220 Uiso d R 1 . .
H H9B 0.4402 -0.1481 0.9123 0.220 Uiso d R 1 . .
O O10 0.5836(11) 0.1231(9) 0.9489(9) 0.142(3) Uani d . 1 . .
H H5O 0.6181 0.1897 0.9428 0.213 Uiso d R 1 . .
H H6O 0.5537 0.0588 0.8811 0.213 Uiso d R 1 . .
C C1 0.6442(6) 0.3397(5) 0.8035(4) 0.0346(12) Uani d . 1 . .
C C2 0.6576(6) 0.2330(5) 0.6991(4) 0.0303(11) Uani d . 1 . .
C C3 0.6622(6) 0.2386(5) 0.5956(4) 0.0302(11) Uani d . 1 . .
C C4 0.6902(6) 0.1292(5) 0.5103(4) 0.0294(10) Uani d . 1 . .
C C5 0.7112(6) 0.1352(5) 0.4121(5) 0.0360(12) Uani d . 1 . .
H H5 0.7033 0.2059 0.4011 0.043 Uiso calc R 1 . .
C C6 0.7428(7) 0.0384(6) 0.3335(5) 0.0396(13) Uani d . 1 . .
C C7 0.7459(6) -0.0757(5) 0.3398(4) 0.0363(12) Uani d . 1 . .
C C8 0.7193(6) -0.0807(5) 0.4357(4) 0.0344(12) Uani d . 1 . .
C C9 0.6984(6) 0.0206(5) 0.5248(4) 0.0298(10) Uani d . 1 . .
C C10 0.6692(6) 0.1241(5) 0.7075(4) 0.0324(11) Uani d . 1 . .
H H10 0.6666 0.1227 0.7760 0.039 Uiso calc R 1 . .
C C11 0.7087(7) -0.0836(5) 0.6569(5) 0.0432(14) Uani d . 1 . .
H H11A 0.6522 -0.1672 0.5909 0.052 Uiso calc R 1 . .
H H11B 0.6741 -0.0756 0.7210 0.052 Uiso calc R 1 . .
C C12 0.8695(7) -0.0743(6) 0.6911(6) 0.0514(16) Uani d . 1 . .
H H12A 0.9038 -0.0823 0.6276 0.077 Uiso calc R 1 . .
H H12B 0.8822 -0.1420 0.7096 0.077 Uiso calc R 1 . .
H H12C 0.9252 0.0075 0.7578 0.077 Uiso calc R 1 . .
C C13 0.7198(10) -0.2110(8) 0.1326(5) 0.075(3) Uani d . 1 . .
H H13A 0.6421 -0.1739 0.1176 0.090 Uiso calc R 1 . .
H H13B 0.8009 -0.1747 0.1139 0.090 Uiso calc R 1 . .
C C14 0.6651(10) -0.3490(8) 0.0593(6) 0.077(2) Uani d . 1 . .
H H14A 0.6393 -0.3686 -0.0218 0.092 Uiso calc R 1 . .
H H14B 0.5769 -0.3844 0.0712 0.092 Uiso calc R 1 . .
C C15 0.8317(11) -0.3763(7) 0.2137(7) 0.072(2) Uani d . 1 . .
H H15 0.7487 -0.4155 0.2302 0.086 Uiso calc R 1 . .
C C16 0.8786(9) -0.2384(7) 0.2861(6) 0.065(2) Uani d . 1 . .
H H16A 0.9699 -0.2010 0.2789 0.078 Uiso calc R 1 . .
H H16B 0.8990 -0.2196 0.3666 0.078 Uiso calc R 1 . .
C C17 0.9593(11) -0.4326(8) 0.2388(8) 0.076(3) Uani d . 1 . .
H H17A 1.0309 -0.4109 0.2061 0.113 Uiso calc R 1 . .
H H17B 0.9204 -0.5244 0.2044 0.113 Uiso calc R 1 . .
H H17C 1.0053 -0.3972 0.3213 0.113 Uiso calc R 1 . .
C C18 0.8017(6) 0.7408(5) 0.8452(4) 0.0354(12) Uani d . 1 . .
C C19 0.9057(6) 0.8760(5) 0.9286(4) 0.0316(11) Uani d . 1 . .
C C20 0.8504(6) 0.9742(5) 0.9815(5) 0.0378(12) Uani d . 1 . .
H H20 0.7497 0.9570 0.9688 0.045 Uiso calc R 1 . .
C C21 0.9451(6) 1.0990(5) 1.0537(5) 0.0368(12) Uani d . 1 . .
H H21 0.9081 1.1652 1.0898 0.044 Uiso calc R 1 . .
C C22 0.2939(5) 0.4741(5) 0.5409(5) 0.0325(11) Uani d . 1 . .
C C23 0.1424(5) 0.4880(5) 0.5192(4) 0.0282(10) Uani d . 1 . .
C C24 0.1114(6) 0.5848(5) 0.6051(5) 0.0343(11) Uani d . 1 . .
H H24 0.1860 0.6422 0.6753 0.041 Uiso calc R 1 . .
C C25 -0.0300(5) 0.5958(5) 0.5861(5) 0.0332(11) Uani d . 1 . .
H H25 -0.0498 0.6596 0.6442 0.040 Uiso calc R 1 . .

loop_
_atom_site_aniso_label
_atom_site_aniso_U_11
_atom_site_aniso_U_22
_atom_site_aniso_U_33
_atom_site_aniso_U_12
_atom_site_aniso_U_13
_atom_site_aniso_U_23
Cd1 0.0276(2) 0.0200(2) 0.0276(2) 0.00944(14) 0.00617(15) 0.00477(15)
F1 0.098(3) 0.053(2) 0.045(2) 0.041(2) 0.045(2) 0.0264(18)
F2 0.089(3) 0.0242(16) 0.0424(19) 0.0259(17) 0.0203(18) 0.0111(15)
N1 0.041(2) 0.025(2) 0.029(2) 0.0112(18) 0.0114(19) 0.0126(18)
N2 0.069(3) 0.038(3) 0.029(2) 0.032(3) 0.015(2) 0.006(2)
N3 0.093(5) 0.036(3) 0.052(3) 0.032(3) 0.040(3) 0.005(3)
O1 0.062(3) 0.035(2) 0.035(2) 0.0243(19) 0.0226(19) 0.0142(17)
O2 0.077(3) 0.047(2) 0.025(2) 0.030(2) 0.017(2) 0.0125(18)
O3 0.063(3) 0.0288(19) 0.035(2) 0.0267(18) 0.0252(19) 0.0163(17)
O4 0.047(2) 0.0251(19) 0.044(2) 0.0065(17) 0.0060(19) 0.0040(17)
O5 0.035(2) 0.030(2) 0.052(3) 0.0015(17) -0.0012(19) 0.0012(19)
O6 0.031(2) 0.063(3) 0.044(2) 0.0183(19) 0.0057(18) 0.022(2)
O7 0.036(2) 0.038(2) 0.052(2) 0.0202(17) 0.0229(18) 0.0239(19)
O8 0.065(3) 0.116(5) 0.087(4) 0.031(3) 0.023(3) 0.072(4)
O9 0.108(6) 0.150(8) 0.122(7) 0.065(6) 0.011(5) 0.014(6)
O10 0.150(8) 0.133(8) 0.190(10) 0.070(6) 0.079(7) 0.095(8)
C1 0.041(3) 0.027(3) 0.030(3) 0.011(2) 0.013(2) 0.007(2)
C2 0.035(3) 0.027(3) 0.024(2) 0.011(2) 0.009(2) 0.006(2)
C3 0.035(3) 0.023(2) 0.028(3) 0.012(2) 0.010(2) 0.007(2)
C4 0.036(3) 0.022(2) 0.026(2) 0.012(2) 0.009(2) 0.006(2)
C5 0.052(3) 0.029(3) 0.036(3) 0.022(2) 0.021(3) 0.017(2)
C6 0.055(3) 0.041(3) 0.028(3) 0.023(3) 0.020(2) 0.014(2)
C7 0.046(3) 0.028(3) 0.024(3) 0.018(2) 0.006(2) 0.002(2)
C8 0.046(3) 0.020(2) 0.030(3) 0.015(2) 0.008(2) 0.007(2)
C9 0.036(3) 0.023(2) 0.026(2) 0.011(2) 0.007(2) 0.009(2)
C10 0.044(3) 0.025(3) 0.023(2) 0.011(2) 0.010(2) 0.008(2)
C11 0.072(4) 0.026(3) 0.039(3) 0.019(3) 0.020(3) 0.019(2)
C12 0.064(4) 0.047(4) 0.050(4) 0.029(3) 0.014(3) 0.028(3)
C13 0.100(6) 0.076(5) 0.027(3) 0.057(5) 0.005(3) 0.002(3)
C14 0.101(6) 0.071(5) 0.045(4) 0.048(5) 0.023(4) 0.008(4)
C15 0.109(7) 0.055(4) 0.081(5) 0.047(5) 0.057(5) 0.037(4)
C16 0.084(5) 0.058(4) 0.040(3) 0.050(4) 0.008(3) 0.005(3)
C17 0.127(7) 0.062(5) 0.089(6) 0.069(5) 0.069(6) 0.049(5)
C18 0.043(3) 0.028(3) 0.025(3) 0.004(2) 0.008(2) 0.008(2)
C19 0.036(3) 0.026(3) 0.022(2) 0.003(2) 0.003(2) 0.007(2)
C20 0.032(3) 0.032(3) 0.035(3) 0.003(2) 0.005(2) 0.009(2)
C21 0.041(3) 0.026(3) 0.032(3) 0.010(2) 0.009(2) 0.006(2)
C22 0.027(3) 0.029(3) 0.043(3) 0.007(2) 0.008(2) 0.021(2)
C23 0.025(2) 0.029(2) 0.034(3) 0.010(2) 0.011(2) 0.016(2)
C24 0.027(3) 0.034(3) 0.031(3) 0.005(2) 0.006(2) 0.009(2)
C25 0.029(3) 0.032(3) 0.033(3) 0.013(2) 0.011(2) 0.010(2)

loop_
_atom_type_symbol
_atom_type_description
_atom_type_scat_dispersion_real
_atom_type_scat_dispersion_imag
_atom_type_scat_source
C C 0.0033 0.0016 'International Tables Vol C Tables 4.2.6.8 and 6.1.1.4'
H H 0.0000 0.0000 'International Tables Vol C Tables 4.2.6.8 and 6.1.1.4'
N N 0.0061 0.0033 'International Tables Vol C Tables 4.2.6.8 and 6.1.1.4'
O O 0.0106 0.0060 'International Tables Vol C Tables 4.2.6.8 and 6.1.1.4'
F F 0.0171 0.0103 'International Tables Vol C Tables 4.2.6.8 and 6.1.1.4'
Cd Cd -0.8075 1.2024 'International Tables Vol C Tables 4.2.6.8 and 6.1.1.4'

loop_
_geom_angle_atom_site_label_1
_geom_angle_atom_site_label_2
_geom_angle_atom_site_label_3
_geom_angle_site_symmetry_1
_geom_angle_site_symmetry_3
_geom_angle
_geom_angle_publ_flag
O6 Cd1 O3 . . 120.64(16) ?
O6 Cd1 O7 . 2_666 102.79(15) ?
O3 Cd1 O7 . 2_666 89.23(13) ?
O6 Cd1 O1 . . 91.71(16) ?
O3 Cd1 O1 . . 79.38(13) ?
O7 Cd1 O1 2_666 . 164.82(13) ?
O6 Cd1 O5 . . 84.71(16) ?
O3 Cd1 O5 . . 154.35(15) ?
O7 Cd1 O5 2_666 . 88.65(16) ?
O1 Cd1 O5 . . 97.27(15) ?
O6 Cd1 O4 . . 136.90(15) ?
O3 Cd1 O4 . . 100.57(14) ?
O7 Cd1 O4 2_666 . 88.88(14) ?
O1 Cd1 O4 . . 83.45(15) ?
O5 Cd1 O4 . . 53.83(14) ?
C10 N1 C9 . . 119.0(4) ?
C10 N1 C11 . . 117.2(4) ?
C9 N1 C11 . . 123.0(4) ?
C7 N2 C16 . . 122.9(5) ?
C7 N2 C13 . . 121.7(5) ?
C16 N2 C13 . . 113.6(5) ?
C15 N3 C14 . . 111.3(5) ?
C15 N3 H3A . . 124.3 ?
C14 N3 H3A . . 124.3 ?
C1 O1 Cd1 . . 132.5(3) ?
C3 O3 Cd1 . . 132.3(3) ?
C18 O4 Cd1 . . 87.0(3) ?
C18 O5 Cd1 . . 95.5(3) ?
C22 O6 Cd1 . . 114.2(4) ?
C22 O7 Cd1 . 2_666 129.7(3) ?
H8A O8 H8B . . 108.7 ?
H9A O9 H9B . . 108.4 ?
H5O O10 H6O . . 107.2 ?
O1 C1 O2 . . 123.6(5) ?
O1 C1 C2 . . 119.5(5) ?
O2 C1 C2 . . 117.0(5) ?
C10 C2 C3 . . 118.5(4) ?
C10 C2 C1 . . 116.5(4) ?
C3 C2 C1 . . 125.0(5) ?
O3 C3 C2 . . 126.5(4) ?
O3 C3 C4 . . 117.8(4) ?
C2 C3 C4 . . 115.6(4) ?
C9 C4 C5 . . 119.6(4) ?
C9 C4 C3 . . 122.0(5) ?
C5 C4 C3 . . 118.3(4) ?
C6 C5 C4 . . 120.1(5) ?
C6 C5 H5 . . 119.9 ?
C4 C5 H5 . . 119.9 ?
C5 C6 F1 . . 119.3(5) ?
C5 C6 C7 . . 123.1(5) ?
F1 C6 C7 . . 117.6(5) ?
N2 C7 C8 . . 121.2(5) ?
N2 C7 C6 . . 123.6(5) ?
C8 C7 C6 . . 115.2(5) ?
F2 C8 C7 . . 116.0(4) ?
F2 C8 C9 . . 119.7(5) ?
C7 C8 C9 . . 124.2(5) ?
N1 C9 C8 . . 124.1(5) ?
N1 C9 C4 . . 118.6(4) ?
C8 C9 C4 . . 117.3(5) ?
N1 C10 C2 . . 125.9(5) ?
N1 C10 H10 . . 117.0 ?
C2 C10 H10 . . 117.0 ?
N1 C11 C12 . . 111.1(5) ?
N1 C11 H11A . . 109.4 ?
C12 C11 H11A . . 109.4 ?
N1 C11 H11B . . 109.4 ?
C12 C11 H11B . . 109.4 ?
H11A C11 H11B . . 108.0 ?
C11 C12 H12A . . 109.5 ?
C11 C12 H12B . . 109.5 ?
H12A C12 H12B . . 109.5 ?
C11 C12 H12C . . 109.5 ?
H12A C12 H12C . . 109.5 ?
H12B C12 H12C . . 109.5 ?
C14 C13 N2 . . 111.1(7) ?
C14 C13 H13A . . 109.4 ?
N2 C13 H13A . . 109.4 ?
C14 C13 H13B . . 109.4 ?
N2 C13 H13B . . 109.4 ?
H13A C13 H13B . . 108.0 ?
C13 C14 N3 . . 109.9(7) ?
C13 C14 H14A . . 109.7 ?
N3 C14 H14A . . 109.7 ?
C13 C14 H14B . . 109.7 ?
N3 C14 H14B . . 109.7 ?
H14A C14 H14B . . 108.2 ?
C16 C15 N3 . . 110.6(6) ?
C16 C15 C17 . . 110.9(8) ?
N3 C15 C17 . . 108.5(6) ?
C16 C15 H15 . . 108.9 ?
N3 C15 H15 . . 108.9 ?
C17 C15 H15 . . 108.9 ?
C15 C16 N2 . . 113.7(6) ?
C15 C16 H16A . . 108.8 ?
N2 C16 H16A . . 108.8 ?
C15 C16 H16B . . 108.8 ?
N2 C16 H16B . . 108.8 ?
H16A C16 H16B . . 107.7 ?
C15 C17 H17A . . 109.5 ?
C15 C17 H17B . . 109.5 ?
H17A C17 H17B . . 109.5 ?
C15 C17 H17C . . 109.5 ?
H17A C17 H17C . . 109.5 ?
H17B C17 H17C . . 109.5 ?
O4 C18 O5 . . 123.0(5) ?
O4 C18 C19 . . 118.8(5) ?
O5 C18 C19 . . 118.2(5) ?
O4 C18 Cd1 . . 66.0(3) ?
O5 C18 Cd1 . . 57.4(3) ?
C19 C18 Cd1 . . 170.3(4) ?
C20 C19 C21 . 2_777 120.3(5) ?
C20 C19 C18 . . 120.2(5) ?
C21 C19 C18 2_777 . 119.5(5) ?
C19 C20 C21 . . 120.1(5) ?
C19 C20 H20 . . 120.0 ?
C21 C20 H20 . . 120.0 ?
C19 C21 C20 2_777 . 119.6(5) ?
C19 C21 H21 2_777 . 120.2 ?
C20 C21 H21 . . 120.2 ?
O6 C22 O7 . . 122.8(5) ?
O6 C22 C23 . . 117.1(5) ?
O7 C22 C23 . . 120.1(5) ?
C25 C23 C24 2_566 . 119.0(5) ?
C25 C23 C22 2_566 . 120.5(5) ?
C24 C23 C22 . . 120.5(5) ?
C25 C24 C23 . . 120.5(5) ?
C25 C24 H24 . . 119.8 ?
C23 C24 H24 . . 119.8 ?
C24 C25 C23 . 2_566 120.5(5) ?
C24 C25 H25 . . 119.7 ?
C23 C25 H25 2_566 . 119.7 ?

loop_
_geom_bond_atom_site_label_1
_geom_bond_atom_site_label_2
_geom_bond_site_symmetry_2
_geom_bond_distance
_geom_bond_publ_flag
Cd1 O6 . 2.213(4) y
Cd1 O3 . 2.238(3) y
Cd1 O7 2_666 2.295(4) y
Cd1 O1 . 2.299(4) y
Cd1 O5 . 2.322(4) y
Cd1 O4 . 2.510(4) y
F1 C6 . 1.356(6) ?
F2 C8 . 1.358(6) ?
N1 C10 . 1.345(6) ?
N1 C9 . 1.397(7) ?
N1 C11 . 1.496(6) ?
N2 C7 . 1.383(7) ?
N2 C16 . 1.451(8) ?
N2 C13 . 1.477(8) ?
N3 C15 . 1.489(10) ?
N3 C14 . 1.534(10) ?
N3 H3A . 0.8600 ?
O1 C1 . 1.251(6) ?
O2 C1 . 1.258(7) ?
O3 C3 . 1.261(6) ?
O4 C18 . 1.243(7) ?
O5 C18 . 1.253(7) ?
O6 C22 . 1.255(7) ?
O7 C22 . 1.261(6) ?
O7 Cd1 2_666 2.295(4) ?
O8 H8A . 0.8500 ?
O8 H8B . 0.8501 ?
O9 H9A . 0.8501 ?
O9 H9B . 0.8500 ?
O10 H5O . 0.8523 ?
O10 H6O . 0.8530 ?
C1 C2 . 1.513(7) ?
C2 C10 . 1.377(7) ?
C2 C3 . 1.427(7) ?
C3 C4 . 1.466(7) ?
C4 C9 . 1.405(7) ?
C4 C5 . 1.406(7) ?
C5 C6 . 1.353(7) ?
C5 H5 . 0.9300 ?
C6 C7 . 1.408(8) ?
C7 C8 . 1.391(8) ?
C8 C9 . 1.398(7) ?
C10 H10 . 0.9300 ?
C11 C12 . 1.504(9) ?
C11 H11A . 0.9700 ?
C11 H11B . 0.9700 ?
C12 H12A . 0.9600 ?
C12 H12B . 0.9600 ?
C12 H12C . 0.9600 ?
C13 C14 . 1.447(11) ?
C13 H13A . 0.9700 ?
C13 H13B . 0.9700 ?
C14 H14A . 0.9700 ?
C14 H14B . 0.9700 ?
C15 C16 . 1.447(10) ?
C15 C17 . 1.555(11) ?
C15 H15 . 0.9800 ?
C16 H16A . 0.9700 ?
C16 H16B . 0.9700 ?
C17 H17A . 0.9600 ?
C17 H17B . 0.9600 ?
C17 H17C . 0.9600 ?
C18 C19 . 1.520(7) ?
C19 C20 . 1.380(8) ?
C19 C21 2_777 1.380(8) ?
C20 C21 . 1.391(8) ?
C20 H20 . 0.9300 ?
C21 C19 2_777 1.380(8) ?
C21 H21 . 0.9300 ?
C22 C23 . 1.497(7) ?
C23 C25 2_566 1.391(7) ?
C23 C24 . 1.399(7) ?
C24 C25 . 1.389(7) ?
C24 H24 . 0.9300 ?
C25 C23 2_566 1.391(7) ?
C25 H25 . 0.9300 ?

loop_
_geom_hbond_atom_site_label_D
_geom_hbond_atom_site_label_H
_geom_hbond_atom_site_label_A
_geom_hbond_site_symmetry_A
_geom_hbond_distance_DH
_geom_hbond_distance_HA
_geom_hbond_distance_DA
_geom_hbond_angle_DHA
N3 H3A O8 . 0.86 2.33 2.749(8) 110
O8 H8A O2 2_756 0.85 2.02 2.854(7) 166
O8 H8B O4 1_544 0.85 2.01 2.837(7) 166
O9 H9B O10 2_657 0.85 1.84 2.687(14) 178
O9 H9A O5 1_545 0.85 1.93 2.784(9) 178
O10 H5O O2 . 0.85 2.13 2.971(10) 171
O10 H6O O9 . 0.85 2.42 2.957(14) 121

loop_
_geom_torsion_atom_site_label_1
_geom_torsion_atom_site_label_2
_geom_torsion_atom_site_label_3
_geom_torsion_atom_site_label_4
_geom_torsion_site_symmetry_1
_geom_torsion_site_symmetry_2
_geom_torsion_site_symmetry_3
_geom_torsion_site_symmetry_4
_geom_torsion
_geom_torsion_publ_flag
O6 Cd1 O1 C1 . . . . 140.3(5) ?
O3 Cd1 O1 C1 . . . . 19.4(5) ?
O7 Cd1 O1 C1 2_666 . . . -22.5(9) ?
O5 Cd1 O1 C1 . . . . -134.8(5) ?
O4 Cd1 O1 C1 . . . . -82.7(5) ?
C18 Cd1 O1 C1 . . . . -108.1(5) ?
O6 Cd1 O3 C3 . . . . -86.7(5) ?
O7 Cd1 O3 C3 2_666 . . . 168.9(5) ?
O1 Cd1 O3 C3 . . . . -1.0(5) ?
O5 Cd1 O3 C3 . . . . 83.6(6) ?
O4 Cd1 O3 C3 . . . . 80.2(5) ?
C18 Cd1 O3 C3 . . . . 83.7(5) ?
O6 Cd1 O4 C18 . . . . -22.9(4) ?
O3 Cd1 O4 C18 . . . . 173.7(3) ?
O7 Cd1 O4 C18 2_666 . . . 84.7(3) ?
O1 Cd1 O4 C18 . . . . -108.4(3) ?
O5 Cd1 O4 C18 . . . . -4.4(3) ?
O6 Cd1 O5 C18 . . . . 171.8(4) ?
O3 Cd1 O5 C18 . . . . 0.2(6) ?
O7 Cd1 O5 C18 2_666 . . . -85.2(4) ?
O1 Cd1 O5 C18 . . . . 80.8(4) ?
O4 Cd1 O5 C18 . . . . 4.4(3) ?
O3 Cd1 O6 C22 . . . . -54.1(4) ?
O7 Cd1 O6 C22 2_666 . . . 42.7(4) ?
O1 Cd1 O6 C22 . . . . -132.8(4) ?
O5 Cd1 O6 C22 . . . . 130.1(4) ?
O4 Cd1 O6 C22 . . . . 145.0(3) ?
C18 Cd1 O6 C22 . . . . 134.0(4) ?
Cd1 O1 C1 O2 . . . . 149.8(5) ?
Cd1 O1 C1 C2 . . . . -30.0(8) ?
O1 C1 C2 C10 . . . . -161.2(5) ?
O2 C1 C2 C10 . . . . 18.9(7) ?
O1 C1 C2 C3 . . . . 20.2(8) ?
O2 C1 C2 C3 . . . . -159.6(5) ?
Cd1 O3 C3 C2 . . . . -4.1(8) ?
Cd1 O3 C3 C4 . . . . 178.5(3) ?
C10 C2 C3 O3 . . . . 178.2(5) ?
C1 C2 C3 O3 . . . . -3.2(9) ?
C10 C2 C3 C4 . . . . -4.3(7) ?
C1 C2 C3 C4 . . . . 174.2(5) ?
O3 C3 C4 C9 . . . . -176.7(5) ?
C2 C3 C4 C9 . . . . 5.6(7) ?
O3 C3 C4 C5 . . . . 4.1(7) ?
C2 C3 C4 C5 . . . . -173.5(5) ?
C9 C4 C5 C6 . . . . -1.7(8) ?
C3 C4 C5 C6 . . . . 177.5(5) ?
C4 C5 C6 F1 . . . . -174.0(5) ?
C4 C5 C6 C7 . . . . 4.7(9) ?
C16 N2 C7 C8 . . . . -50.8(9) ?
C13 N2 C7 C8 . . . . 145.6(7) ?
C16 N2 C7 C6 . . . . 130.3(7) ?
C13 N2 C7 C6 . . . . -33.4(10) ?
C5 C6 C7 N2 . . . . 176.7(6) ?
F1 C6 C7 N2 . . . . -4.5(9) ?
C5 C6 C7 C8 . . . . -2.3(9) ?
F1 C6 C7 C8 . . . . 176.5(5) ?
N2 C7 C8 F2 . . . . -4.8(8) ?
C6 C7 C8 F2 . . . . 174.2(5) ?
N2 C7 C8 C9 . . . . 177.6(5) ?
C6 C7 C8 C9 . . . . -3.4(8) ?
C10 N1 C9 C8 . . . . 177.8(5) ?
C11 N1 C9 C8 . . . . 8.1(8) ?
C10 N1 C9 C4 . . . . -2.8(7) ?
C11 N1 C9 C4 . . . . -172.5(5) ?
F2 C8 C9 N1 . . . . 8.1(8) ?
C7 C8 C9 N1 . . . . -174.4(5) ?
F2 C8 C9 C4 . . . . -171.3(5) ?
C7 C8 C9 C4 . . . . 6.2(8) ?
C5 C4 C9 N1 . . . . 177.0(5) ?
C3 C4 C9 N1 . . . . -2.1(7) ?
C5 C4 C9 C8 . . . . -3.5(8) ?
C3 C4 C9 C8 . . . . 177.3(5) ?
C9 N1 C10 C2 . . . . 4.2(8) ?
C11 N1 C10 C2 . . . . 174.6(5) ?
C3 C2 C10 N1 . . . . -0.4(8) ?
C1 C2 C10 N1 . . . . -179.1(5) ?
C10 N1 C11 C12 . . . . -99.4(6) ?
C9 N1 C11 C12 . . . . 70.5(7) ?
C7 N2 C13 C14 . . . . -140.9(7) ?
C16 N2 C13 C14 . . . . 54.0(10) ?
N2 C13 C14 N3 . . . . -55.0(9) ?
C15 N3 C14 C13 . . . . 56.4(9) ?
C14 N3 C15 C16 . . . . -54.0(9) ?
C14 N3 C15 C17 . . . . -175.8(7) ?
N3 C15 C16 N2 . . . . 52.3(9) ?
C17 C15 C16 N2 . . . . 172.7(6) ?
C7 N2 C16 C15 . . . . 142.6(7) ?
C13 N2 C16 C15 . . . . -52.6(10) ?
Cd1 O4 C18 O5 . . . . 7.9(6) ?
Cd1 O4 C18 C19 . . . . -170.6(4) ?
Cd1 O5 C18 O4 . . . . -8.6(6) ?
Cd1 O5 C18 C19 . . . . 170.0(4) ?
O6 Cd1 C18 O4 . . . . 163.4(3) ?
O3 Cd1 C18 O4 . . . . -7.8(4) ?
O7 Cd1 C18 O4 2_666 . . . -94.2(3) ?
O1 Cd1 C18 O4 . . . . 70.6(3) ?
O5 Cd1 C18 O4 . . . . 172.1(6) ?
O6 Cd1 C18 O5 . . . . -8.7(4) ?
O3 Cd1 C18 O5 . . . . -179.9(3) ?
O7 Cd1 C18 O5 2_666 . . . 93.7(4) ?
O1 Cd1 C18 O5 . . . . -101.5(4) ?
O4 Cd1 C18 O5 . . . . -172.1(6) ?
O6 Cd1 C18 C19 . . . . -74(2) ?
O3 Cd1 C18 C19 . . . . 114(2) ?
O7 Cd1 C18 C19 2_666 . . . 28(2) ?
O1 Cd1 C18 C19 . . . . -167(2) ?
O5 Cd1 C18 C19 . . . . -66(2) ?
O4 Cd1 C18 C19 . . . . 122(2) ?
O4 C18 C19 C20 . . . . -166.3(5) ?
O5 C18 C19 C20 . . . . 15.0(8) ?
Cd1 C18 C19 C20 . . . . 76(2) ?
O4 C18 C19 C21 . . . 2_777 17.0(8) ?
O5 C18 C19 C21 . . . 2_777 -161.7(5) ?
Cd1 C18 C19 C21 . . . 2_777 -101(2) ?
C21 C19 C20 C21 2_777 . . . -0.5(9) ?
C18 C19 C20 C21 . . . . -177.1(5) ?
C19 C20 C21 C19 . . . 2_777 0.5(9) ?
Cd1 O6 C22 O7 . . . . 8.1(7) ?
Cd1 O6 C22 C23 . . . . -173.2(3) ?
Cd1 O7 C22 O6 2_666 . . . -109.6(5) ?
Cd1 O7 C22 C23 2_666 . . . 71.8(6) ?
O6 C22 C23 C25 . . . 2_566 -155.0(5) ?
O7 C22 C23 C25 . . . 2_566 23.7(7) ?
O6 C22 C23 C24 . . . . 24.4(7) ?
O7 C22 C23 C24 . . . . -156.9(5) ?
C25 C23 C24 C25 2_566 . . . 1.0(9) ?
C22 C23 C24 C25 . . . . -178.4(5) ?
C23 C24 C25 C23 . . . 2_566 -1.0(9) ?
